data_7245022
loop_
_publ_author_name
'Budzikur, Daria'
'Kinzhybalo, Vasyl'
'\'Slepokura, Katarzyna'

_publ_section_title
;
 Crystal engineering and structural diversity of 2-aminopyridinium
 hypodiphosphates obtained by crystallization and dehydration
;
_journal_name_full CrystEngComm
_journal_paper_doi 10.1039/D2CE00261B
_journal_year 2022
_chemical_formula_moiety '4(C5 H7 N2), 2(H3 P2 O6), (H2 P2 O6), 2(H2 O)'
_chemical_formula_sum 'C20 H40 N8 O20 P6'
_chemical_formula_weight 898.42
_space_group_crystal_system monoclinic
_space_group_IT_number 14
_space_group_name_Hall '-P 2ybc'
_space_group_name_H-M_alt 'P 1 21/c 1'
_atom_sites_solution_hydrogens mixed
_atom_sites_solution_primary dual
_atom_sites_solution_secondary difmap
_audit_creation_method SHELXL-2016/6
_audit_update_record
;
2022-02-24 deposited with the CCDC.	2022-05-13 downloaded from the CCDC.
;
_cell_angle_alpha 90
_cell_angle_beta 100.460(10)
_cell_angle_gamma 90
_cell_formula_units_Z 4
_cell_length_a 15.716(2)
_cell_length_b 17.045(2)
_cell_length_c 13.827(2)
_cell_measurement_reflns_used 19071
_cell_measurement_temperature 80(2)
_cell_measurement_theta_max 75.3940
_cell_measurement_theta_min 2.8560
_cell_volume 3642.4(8)
_computing_cell_refinement 'CrysAlisPro 1.171.41.80a (Rigaku OD, 2020)'
_computing_data_collection 'CrysAlisPro 1.171.41.80a (Rigaku OD, 2020)'
_computing_data_reduction 'CrysAlisPro 1.171.41.80a (Rigaku OD, 2020)'
_computing_structure_refinement 'SHELXL-2016/6 (Sheldrick, 2016)'
_computing_structure_solution 'SHELXT-2016/6 (Sheldrick, 2016)'
_diffrn_ambient_temperature 80(2)
_diffrn_detector 'Hybrid Pixel Array Detector'
_diffrn_detector_area_resol_mean 10.0000
_diffrn_detector_type 'HyPix-Arc 150'
_diffrn_measured_fraction_theta_full 1.000
_diffrn_measured_fraction_theta_max 0.987
_diffrn_measurement_device 'four-circle diffractometer'
_diffrn_measurement_device_type 'Rigaku XtaLAB Synergy R, DW system, HyPix-Arc 150'
_diffrn_measurement_method '\w scans'
_diffrn_radiation_type CuK\a
_diffrn_radiation_wavelength 1.5418
_diffrn_reflns_av_R_equivalents 0.0199
_diffrn_reflns_av_unetI/netI 0.0176
_diffrn_reflns_Laue_measured_fraction_full 1.000
_diffrn_reflns_Laue_measured_fraction_max 0.987
_diffrn_reflns_limit_h_max 18
_diffrn_reflns_limit_h_min -19
_diffrn_reflns_limit_k_max 21
_diffrn_reflns_limit_k_min -21
_diffrn_reflns_limit_l_max 17
_diffrn_reflns_limit_l_min -17
_diffrn_reflns_number 37627
_diffrn_reflns_point_group_measured_fraction_full 1.000
_diffrn_reflns_point_group_measured_fraction_max 0.987
_diffrn_reflns_theta_full 67.680
_diffrn_reflns_theta_max 75.963
_diffrn_reflns_theta_min 2.859
_diffrn_source 'Rotating-anode X-ray tube'
_diffrn_source_type 'Rigaku (Cu) X-ray Source'
_exptl_absorpt_coefficient_mu 3.577
_exptl_absorpt_correction_T_max 0.930
_exptl_absorpt_correction_T_min 0.778
_exptl_absorpt_correction_type analytical
_exptl_absorpt_process_details
;
CrysAlisPro 1.171.41.80a (Rigaku Oxford Diffraction, 2020)
Analytical numeric absorption correction using a multifaceted crystal
model based on expressions derived by R.C. Clark & J.S. Reid.
(Clark, R. C. & Reid, J. S. (1995). Acta Cryst. A51, 887-897)
Empirical absorption correction using spherical harmonics,
implemented in SCALE3 ABSPACK scaling algorithm.
;
_exptl_crystal_colour colourless
_exptl_crystal_density_diffrn 1.638
_exptl_crystal_description plate
_exptl_crystal_F_000 1864
_exptl_crystal_size_max 0.100
_exptl_crystal_size_mid 0.090
_exptl_crystal_size_min 0.030
_refine_diff_density_max 0.439
_refine_diff_density_min -0.384
_refine_diff_density_rms 0.057
_refine_ls_extinction_method none
_refine_ls_goodness_of_fit_ref 1.049
_refine_ls_hydrogen_treatment refU
_refine_ls_matrix_type full
_refine_ls_number_parameters 583
_refine_ls_number_reflns 7508
_refine_ls_number_restraints 6
_refine_ls_restrained_S_all 1.048
_refine_ls_R_factor_all 0.0347
_refine_ls_R_factor_gt 0.0312
_refine_ls_shift/su_max 0.001
_refine_ls_shift/su_mean 0.000
_refine_ls_structure_factor_coef Fsqd
_refine_ls_weighting_details 'w=1/[\s^2^(Fo^2^)+(0.0369P)^2^+3.3496P] where P=(Fo^2^+2Fc^2^)/3'
_refine_ls_weighting_scheme calc
_refine_ls_wR_factor_gt 0.0778
_refine_ls_wR_factor_ref 0.0797
_reflns_Friedel_coverage 0.000
_reflns_number_gt 6952
_reflns_number_total 7508
_reflns_threshold_expression 'I > 2\s(I)'
_cod_data_source_file d2ce00261b4.cif
_cod_data_source_block 2ampyr11
_cod_original_sg_symbol_H-M 'P 21/c'
_cod_database_code 7245022
_shelx_shelxl_version_number 2016/6
_shelx_space_group_comment
;
The symmetry employed for this shelxl refinement is uniquely defined
by the following loop, which should always be used as a source of
symmetry information in preference to the above space-group names.
They are only intended as comments.
;
_shelx_estimated_absorpt_t_min 0.716
_shelx_estimated_absorpt_t_max 0.900

loop_
_space_group_symop_operation_xyz
'x, y, z'
'-x, y+1/2, -z+1/2'
'-x, -y, -z'
'x, -y-1/2, z-1/2'

loop_
_atom_site_label
_atom_site_type_symbol
_atom_site_fract_x
_atom_site_fract_y
_atom_site_fract_z
_atom_site_U_iso_or_equiv
_atom_site_adp_type
_atom_site_occupancy
_atom_site_site_symmetry_order
_atom_site_calc_flag
_atom_site_refinement_flags_posn
_atom_site_refinement_flags_adp
_atom_site_refinement_flags_occupancy
_atom_site_disorder_assembly
_atom_site_disorder_group
P1A P 0.81204(2) 0.52337(2) 0.24869(3) 0.01012(9) Uani 1 1 d . . . . .
O1A O 0.86864(7) 0.47093(7) 0.20008(8) 0.0131(2) Uani 1 1 d . . . . .
O2A O 0.84089(7) 0.53564(7) 0.35784(8) 0.0136(2) Uani 1 1 d . . . . .
O3A O 0.80269(7) 0.60708(7) 0.19869(9) 0.0130(2) Uani 1 1 d . . . . .
H3PA H 0.7981(17) 0.6043(16) 0.138(2) 0.044(8) Uiso 1 1 d . . . . .
P2A P 0.68137(2) 0.47535(2) 0.22237(3) 0.01095(9) Uani 1 1 d . . . . .
O4A O 0.62340(7) 0.52999(7) 0.26575(9) 0.0146(2) Uani 1 1 d . . . . .
O5A O 0.65476(7) 0.45621(7) 0.11457(8) 0.0158(2) Uani 1 1 d . . . . .
O6A O 0.69303(7) 0.39402(7) 0.27871(9) 0.0141(2) Uani 1 1 d . . . . .
H6PA H 0.7004(16) 0.3999(15) 0.340(2) 0.038(7) Uiso 1 1 d . . . . .
P1B P 0.78528(2) 0.53690(2) 0.59105(3) 0.01120(9) Uani 1 1 d . . . . .
O1B O 0.87520(7) 0.51073(7) 0.63363(8) 0.0144(2) Uani 1 1 d . . . . .
O2B O 0.73987(7) 0.58604(7) 0.66085(9) 0.0159(2) Uani 1 1 d . . . . .
H2PB H 0.7610(19) 0.5900(17) 0.722(2) 0.054(9) Uiso 1 1 d . . . . .
O3B O 0.77825(7) 0.58929(7) 0.49783(9) 0.0147(2) Uani 1 1 d . . . . .
H3PB H 0.799(2) 0.568(2) 0.448(2) 0.074(11) Uiso 1 1 d . . . . .
P2B P 0.70232(2) 0.43490(2) 0.55191(3) 0.01093(9) Uani 1 1 d . . . . .
O4B O 0.73168(7) 0.39443(7) 0.46686(8) 0.0144(2) Uani 1 1 d . . . . .
O5B O 0.70664(7) 0.38642(7) 0.64401(8) 0.0131(2) Uani 1 1 d . . . . .
O6B O 0.60874(7) 0.46826(7) 0.51640(9) 0.0143(2) Uani 1 1 d . . . . .
H6PB H 0.5873(17) 0.4748(16) 0.565(2) 0.042(8) Uiso 1 1 d . . . . .
P1C P 0.72645(2) 0.46278(2) 0.89296(3) 0.01167(9) Uani 1 1 d . . . . .
O1C O 0.63571(7) 0.48892(7) 0.85574(8) 0.0146(2) Uani 1 1 d . . . . .
O2C O 0.76934(7) 0.41473(7) 0.81975(9) 0.0163(2) Uani 1 1 d . . . . .
H2PC H 0.7435(19) 0.4079(17) 0.761(2) 0.054(9) Uiso 1 1 d . . . . .
O3C O 0.73806(8) 0.40935(7) 0.98553(9) 0.0156(2) Uani 1 1 d . . . . .
H3PC H 0.708(2) 0.4257(19) 1.027(2) 0.065(10) Uiso 1 1 d . . . . .
P2C P 0.80683(2) 0.56684(2) 0.92831(3) 0.01187(9) Uani 1 1 d . . . . .
O4C O 0.77468(7) 0.60875(7) 1.01084(8) 0.0137(2) Uani 1 1 d . . . . .
O5C O 0.79951(7) 0.61402(7) 0.83458(8) 0.0161(2) Uani 1 1 d . . . . .
O6C O 0.90135(7) 0.53789(7) 0.96580(9) 0.0167(2) Uani 1 1 d . . . . .
H6PC H 0.9225(19) 0.5215(18) 0.916(2) 0.061(9) Uiso 1 1 d . . . . .
N1A N 0.92343(9) 0.32226(8) 0.19742(10) 0.0141(3) Uani 1 1 d . . . . .
H1NA H 0.8998(14) 0.3711(14) 0.2001(16) 0.024(6) Uiso 1 1 d . . . . .
C2A C 0.87372(11) 0.25752(10) 0.19095(12) 0.0135(3) Uani 1 1 d . . . . .
N2A N 0.78913(9) 0.26429(9) 0.19281(11) 0.0168(3) Uani 1 1 d . . . . .
H2A1 H 0.7563(15) 0.2202(15) 0.1818(17) 0.032(6) Uiso 1 1 d . . . . .
H2A2 H 0.7666(16) 0.3080(16) 0.2039(18) 0.036(7) Uiso 1 1 d . . . . .
C3A C 0.91333(10) 0.18391(10) 0.18159(12) 0.0143(3) Uani 1 1 d . . . . .
H3A H 0.880112 0.137080 0.177751 0.018(5) Uiso 1 1 calc R . . . .
C4A C 0.99972(11) 0.18071(10) 0.17810(12) 0.0163(3) Uani 1 1 d . . . . .
H4A H 1.026361 0.131475 0.171318 0.012(5) Uiso 1 1 calc R . . . .
C5A C 1.04929(11) 0.24974(11) 0.18448(12) 0.0170(3) Uani 1 1 d . . . . .
H5A H 1.109274 0.247737 0.182047 0.022(5) Uiso 1 1 calc R . . . .
C6A C 1.00975(11) 0.31935(10) 0.19419(12) 0.0166(3) Uani 1 1 d . . . . .
H6A H 1.042426 0.366525 0.198796 0.023(6) Uiso 1 1 calc R . . . .
N1B N 0.88412(9) 0.32044(9) 0.44170(10) 0.0145(3) Uani 1 1 d . . . . .
H1NB H 0.8420(15) 0.3527(14) 0.4493(17) 0.027(6) Uiso 1 1 d . . . . .
C2B C 0.96331(10) 0.34840(10) 0.43381(11) 0.0136(3) Uani 1 1 d . . . . .
N2B N 0.97528(10) 0.42537(9) 0.42974(11) 0.0169(3) Uani 1 1 d . . . . .
H2B1 H 0.9291(15) 0.4584(14) 0.4204(17) 0.028(6) Uiso 1 1 d . . . . .
H2B2 H 1.0256(17) 0.4426(15) 0.4171(19) 0.039(7) Uiso 1 1 d . . . . .
C3B C 1.02983(10) 0.29304(10) 0.43077(12) 0.0162(3) Uani 1 1 d . . . . .
H3B H 1.086356 0.310386 0.425962 0.019(5) Uiso 1 1 calc R . . . .
C4B C 1.01279(11) 0.21475(11) 0.43473(13) 0.0185(3) Uani 1 1 d . . . . .
H4B H 1.057436 0.177799 0.431439 0.026(6) Uiso 1 1 calc R . . . .
C5B C 0.92951(11) 0.18801(11) 0.44369(13) 0.0197(4) Uani 1 1 d . . . . .
H5B H 0.917607 0.133518 0.446800 0.025(6) Uiso 1 1 calc R . . . .
C6B C 0.86703(11) 0.24204(11) 0.44772(12) 0.0173(3) Uani 1 1 d . . . . .
H6B H 0.810809 0.225344 0.454794 0.015(5) Uiso 1 1 calc R . . . .
N1C N 0.56695(9) 0.67401(9) 0.20236(11) 0.0169(3) Uani 1 1 d . . . . .
H1NC H 0.5922(15) 0.6289(14) 0.2179(17) 0.027(6) Uiso 1 1 d . . . . .
C2C C 0.61207(11) 0.74163(10) 0.21621(14) 0.0191(4) Uani 1 1 d . . . . .
N2C N 0.69798(10) 0.73849(10) 0.24847(15) 0.0278(4) Uani 1 1 d . . . . .
H2C1 H 0.7269(16) 0.6929(16) 0.2452(19) 0.039(7) Uiso 1 1 d . . . . .
H2C2 H 0.7270(16) 0.7824(16) 0.2635(18) 0.037(7) Uiso 1 1 d . . . . .
C3C C 0.56677(12) 0.81280(11) 0.19621(14) 0.0218(4) Uani 1 1 d . . . . .
H3C H 0.596697 0.861403 0.205807 0.024(6) Uiso 1 1 calc R . . . .
C4C C 0.47932(12) 0.81139(11) 0.16285(14) 0.0216(4) Uani 1 1 d . . . . .
H4C H 0.448733 0.859287 0.148471 0.027(6) Uiso 1 1 calc R . . . .
C5C C 0.43426(12) 0.73983(11) 0.14961(13) 0.0215(4) Uani 1 1 d . . . . .
H5C H 0.373474 0.738840 0.126930 0.034(6) Uiso 1 1 calc R . . . .
C6C C 0.47956(11) 0.67211(11) 0.16999(13) 0.0184(3) Uani 1 1 d . . . . .
H6C H 0.450268 0.623148 0.161653 0.029(6) Uiso 1 1 calc R . . . .
N1D N 0.62276(9) 0.69154(9) 0.96497(11) 0.0159(3) Uani 1 1 d . . . . .
H1ND H 0.6655(16) 0.6583(15) 0.9783(19) 0.038(7) Uiso 1 1 d . . . . .
C2D C 0.53997(10) 0.66582(10) 0.94189(12) 0.0148(3) Uani 1 1 d . . . . .
N2D N 0.52365(10) 0.58912(9) 0.94520(12) 0.0185(3) Uani 1 1 d . . . . .
H2D1 H 0.4687(17) 0.5744(15) 0.9282(18) 0.035(7) Uiso 1 1 d . . . . .
H2D2 H 0.5671(18) 0.5572(16) 0.9425(19) 0.044(7) Uiso 1 1 d . . . . .
C3D C 0.47472(11) 0.72298(10) 0.91719(13) 0.0170(3) Uani 1 1 d . . . . .
H3D H 0.415818 0.707419 0.900858 0.022(5) Uiso 1 1 calc R . . . .
C4D C 0.49596(11) 0.80037(11) 0.91670(13) 0.0197(4) Uani 1 1 d . . . . .
H4D H 0.451697 0.838332 0.898489 0.022(5) Uiso 1 1 calc R . . . .
C5D C 0.58292(12) 0.82504(11) 0.94289(13) 0.0205(4) Uani 1 1 d . . . . .
H5D H 0.597673 0.879125 0.944265 0.020(5) Uiso 1 1 calc R . . . .
C6D C 0.64470(11) 0.76915(11) 0.96602(13) 0.0190(4) Uani 1 1 d . . . . .
H6D H 0.703754 0.784097 0.983097 0.018(5) Uiso 1 1 calc R . . . .
O1W O 0.53517(8) 0.49533(7) 0.66794(9) 0.0172(2) Uiso 1 1 d DG . . . .
H1W1 H 0.483277 0.489264 0.673822 0.081(11) Uiso 1 1 d DG . . . .
H1W2 H 0.565477 0.496645 0.724628 0.045(7) Uiso 1 1 d DG . . . .
O2W O 0.96907(8) 0.48178(7) 0.82535(9) 0.0159(2) Uiso 1 1 d DG . . . .
H2W1 H 0.940267 0.489968 0.768896 0.037(7) Uiso 1 1 d DG . . . .
H2W2 H 1.020290 0.496098 0.825596 0.070(10) Uiso 1 1 d DG . . . .

loop_
_atom_site_aniso_label
_atom_site_aniso_U_11
_atom_site_aniso_U_22
_atom_site_aniso_U_33
_atom_site_aniso_U_23
_atom_site_aniso_U_13
_atom_site_aniso_U_12
P1A 0.00785(18) 0.01134(19) 0.01130(19) -0.00040(14) 0.00210(14) 0.00002(14)
O1A 0.0104(5) 0.0130(6) 0.0168(6) -0.0011(4) 0.0048(4) 0.0010(4)
O2A 0.0113(5) 0.0170(6) 0.0122(5) -0.0007(4) 0.0013(4) 0.0002(4)
O3A 0.0141(5) 0.0126(6) 0.0124(6) -0.0001(4) 0.0030(4) 0.0002(4)
P2A 0.00816(18) 0.0130(2) 0.01190(19) -0.00054(15) 0.00234(14) -0.00064(14)
O4A 0.0110(5) 0.0152(6) 0.0186(6) -0.0005(5) 0.0056(4) 0.0008(4)
O5A 0.0113(5) 0.0230(6) 0.0129(6) -0.0011(5) 0.0019(4) -0.0021(5)
O6A 0.0153(6) 0.0135(6) 0.0136(6) -0.0008(5) 0.0033(4) -0.0014(4)
P1B 0.00937(18) 0.0117(2) 0.01269(19) 0.00027(15) 0.00247(14) 0.00078(14)
O1B 0.0099(5) 0.0155(6) 0.0177(6) 0.0009(5) 0.0023(4) 0.0005(4)
O2B 0.0145(6) 0.0188(6) 0.0144(6) -0.0024(5) 0.0029(5) 0.0032(5)
O3B 0.0167(6) 0.0130(6) 0.0150(6) 0.0014(5) 0.0044(4) 0.0014(5)
P2B 0.00894(18) 0.0122(2) 0.01164(19) 0.00066(15) 0.00168(14) 0.00054(14)
O4B 0.0137(5) 0.0164(6) 0.0135(5) -0.0011(5) 0.0033(4) 0.0007(4)
O5B 0.0126(5) 0.0135(6) 0.0131(5) 0.0013(4) 0.0024(4) -0.0005(4)
O6B 0.0098(5) 0.0189(6) 0.0141(6) 0.0017(5) 0.0017(4) 0.0020(4)
P1C 0.00988(19) 0.0129(2) 0.01214(19) -0.00128(15) 0.00191(14) 0.00047(15)
O1C 0.0110(5) 0.0162(6) 0.0165(6) -0.0015(5) 0.0022(4) 0.0002(4)
O2C 0.0144(6) 0.0208(6) 0.0131(6) -0.0045(5) 0.0014(4) 0.0039(5)
O3C 0.0176(6) 0.0146(6) 0.0155(6) 0.0005(5) 0.0049(5) 0.0009(5)
P2C 0.00995(19) 0.0142(2) 0.01141(19) -0.00132(15) 0.00195(14) -0.00119(15)
O4C 0.0138(5) 0.0152(6) 0.0120(5) -0.0006(4) 0.0020(4) 0.0008(4)
O5C 0.0183(6) 0.0168(6) 0.0132(6) 0.0000(5) 0.0030(4) -0.0041(5)
O6C 0.0107(6) 0.0229(7) 0.0162(6) -0.0023(5) 0.0021(4) 0.0005(5)
N1A 0.0161(7) 0.0113(7) 0.0151(7) -0.0002(5) 0.0032(5) 0.0002(5)
C2A 0.0154(8) 0.0138(8) 0.0109(7) 0.0004(6) 0.0018(6) -0.0002(6)
N2A 0.0142(7) 0.0128(7) 0.0234(8) -0.0020(6) 0.0036(6) 0.0005(6)
C3A 0.0161(8) 0.0116(8) 0.0147(8) -0.0008(6) 0.0015(6) -0.0002(6)
C4A 0.0182(8) 0.0162(8) 0.0139(8) 0.0010(6) 0.0016(6) 0.0039(6)
C5A 0.0135(8) 0.0213(9) 0.0163(8) 0.0016(7) 0.0031(6) 0.0009(7)
C6A 0.0169(8) 0.0178(8) 0.0151(8) 0.0005(6) 0.0033(6) -0.0041(7)
N1B 0.0107(6) 0.0184(7) 0.0144(7) -0.0013(5) 0.0023(5) 0.0014(6)
C2B 0.0127(7) 0.0184(8) 0.0090(7) 0.0000(6) 0.0004(6) -0.0004(6)
N2B 0.0127(7) 0.0161(7) 0.0220(7) 0.0024(6) 0.0036(6) 0.0006(6)
C3B 0.0125(7) 0.0208(9) 0.0153(8) 0.0012(6) 0.0023(6) 0.0014(6)
C4B 0.0177(8) 0.0208(9) 0.0163(8) 0.0006(7) 0.0010(6) 0.0044(7)
C5B 0.0221(9) 0.0166(9) 0.0189(8) -0.0009(7) 0.0001(7) -0.0024(7)
C6B 0.0164(8) 0.0210(9) 0.0142(8) -0.0006(7) 0.0015(6) -0.0036(7)
N1C 0.0184(7) 0.0128(7) 0.0205(7) 0.0009(6) 0.0064(6) -0.0002(6)
C2C 0.0176(8) 0.0141(8) 0.0283(9) -0.0009(7) 0.0111(7) -0.0006(7)
N2C 0.0149(8) 0.0133(8) 0.0565(12) -0.0024(8) 0.0101(7) 0.0002(6)
C3C 0.0201(9) 0.0142(8) 0.0342(10) 0.0013(7) 0.0134(8) 0.0000(7)
C4C 0.0199(9) 0.0206(9) 0.0263(9) 0.0043(7) 0.0098(7) 0.0041(7)
C5C 0.0178(8) 0.0258(10) 0.0208(9) 0.0027(7) 0.0033(7) -0.0016(7)
C6C 0.0186(8) 0.0206(9) 0.0161(8) -0.0003(7) 0.0034(6) -0.0049(7)
N1D 0.0117(7) 0.0169(7) 0.0185(7) 0.0017(6) 0.0008(5) 0.0018(6)
C2D 0.0133(7) 0.0174(8) 0.0141(8) -0.0021(6) 0.0036(6) -0.0002(6)
N2D 0.0116(7) 0.0156(7) 0.0273(8) -0.0018(6) 0.0013(6) 0.0010(6)
C3D 0.0125(8) 0.0203(9) 0.0180(8) -0.0020(7) 0.0024(6) 0.0022(7)
C4D 0.0199(8) 0.0209(9) 0.0184(8) -0.0003(7) 0.0038(7) 0.0053(7)
C5D 0.0248(9) 0.0150(8) 0.0213(9) 0.0001(7) 0.0031(7) -0.0015(7)
C6D 0.0165(8) 0.0198(9) 0.0195(9) 0.0011(7) 0.0003(7) -0.0036(7)

loop_
_atom_type_symbol
_atom_type_description
_atom_type_scat_dispersion_real
_atom_type_scat_dispersion_imag
_atom_type_scat_source
C C 0.0181 0.0091 'International Tables Vol C Tables 4.2.6.8 and 6.1.1.4'
H H 0.0000 0.0000 'International Tables Vol C Tables 4.2.6.8 and 6.1.1.4'
N N 0.0311 0.0180 'International Tables Vol C Tables 4.2.6.8 and 6.1.1.4'
O O 0.0492 0.0322 'International Tables Vol C Tables 4.2.6.8 and 6.1.1.4'
P P 0.2955 0.4335 'International Tables Vol C Tables 4.2.6.8 and 6.1.1.4'

loop_
_geom_angle_atom_site_label_1
_geom_angle_atom_site_label_2
_geom_angle_atom_site_label_3
_geom_angle
_geom_angle_site_symmetry_1
_geom_angle_site_symmetry_3
_geom_angle_publ_flag
O1A P1A O2A 115.77(7) . . yes
O1A P1A O3A 110.91(6) . . yes
O2A P1A O3A 107.42(7) . . yes
O1A P1A P2A 108.55(5) . . yes
O2A P1A P2A 108.78(5) . . yes
O3A P1A P2A 104.84(5) . . yes
P1A O3A H3PA 111.9(19) . . ?
O4A P2A O5A 116.69(7) . . yes
O4A P2A O6A 111.75(7) . . yes
O5A P2A O6A 106.44(7) . . yes
O4A P2A P1A 108.78(5) . . yes
O5A P2A P1A 109.27(5) . . yes
O6A P2A P1A 103.02(5) . . yes
P2A O6A H6PA 111.9(18) . . ?
O1B P1B O2B 115.19(7) . . yes
O1B P1B O3B 114.65(7) . . yes
O2B P1B O3B 103.58(7) . . yes
O1B P1B P2B 109.82(5) . . yes
O2B P1B P2B 105.28(5) . . yes
O3B P1B P2B 107.62(5) . . yes
P1B O2B H2PB 121(2) . . ?
P1B O3B H3PB 115(2) . . ?
O4B P2B O5B 115.77(7) . . yes
O4B P2B O6B 108.90(7) . . yes
O5B P2B O6B 111.00(7) . . yes
O4B P2B P1B 107.73(5) . . yes
O5B P2B P1B 107.08(5) . . yes
O6B P2B P1B 105.83(5) . . yes
P2B O6B H6PB 107.2(19) . . ?
O1C P1C O2C 115.74(7) . . yes
O1C P1C O3C 114.87(7) . . yes
O2C P1C O3C 103.21(7) . . yes
O1C P1C P2C 108.21(5) . . yes
O2C P1C P2C 105.87(5) . . yes
O3C P1C P2C 108.38(5) . . yes
P1C O2C H2PC 121(2) . . ?
P1C O3C H3PC 112(2) . . ?
O4C P2C O5C 114.37(7) . . yes
O4C P2C O6C 109.11(7) . . yes
O5C P2C O6C 111.87(7) . . yes
O4C P2C P1C 107.13(5) . . yes
O5C P2C P1C 106.84(5) . . yes
O6C P2C P1C 107.14(5) . . yes
P2C O6C H6PC 109(2) . . ?
C2A N1A C6A 122.41(15) . . ?
C2A N1A H1NA 120.9(14) . . ?
C6A N1A H1NA 116.5(14) . . ?
N2A C2A N1A 119.63(15) . . ?
N2A C2A C3A 122.15(15) . . ?
N1A C2A C3A 118.22(15) . . ?
C2A N2A H2A1 117.4(15) . . ?
C2A N2A H2A2 121.7(17) . . ?
H2A1 N2A H2A2 121(2) . . ?
C4A C3A C2A 119.59(15) . . ?
C4A C3A H3A 120.2 . . ?
C2A C3A H3A 120.2 . . ?
C3A C4A C5A 120.44(16) . . ?
C3A C4A H4A 119.8 . . ?
C5A C4A H4A 119.8 . . ?
C6A C5A C4A 118.66(15) . . ?
C6A C5A H5A 120.7 . . ?
C4A C5A H5A 120.7 . . ?
C5A C6A N1A 120.67(16) . . ?
C5A C6A H6A 119.7 . . ?
N1A C6A H6A 119.7 . . ?
C2B N1B C6B 122.78(15) . . ?
C2B N1B H1NB 120.8(15) . . ?
C6B N1B H1NB 116.2(15) . . ?
N2B C2B N1B 119.34(15) . . ?
N2B C2B C3B 123.13(15) . . ?
N1B C2B C3B 117.53(15) . . ?
C2B N2B H2B1 120.1(14) . . ?
C2B N2B H2B2 118.2(17) . . ?
H2B1 N2B H2B2 119(2) . . ?
C4B C3B C2B 119.99(16) . . ?
C4B C3B H3B 120.0 . . ?
C2B C3B H3B 120.0 . . ?
C3B C4B C5B 120.72(16) . . ?
C3B C4B H4B 119.6 . . ?
C5B C4B H4B 119.6 . . ?
C6B C5B C4B 118.32(17) . . ?
C6B C5B H5B 120.8 . . ?
C4B C5B H5B 120.8 . . ?
C5B C6B N1B 120.63(16) . . ?
C5B C6B H6B 119.7 . . ?
N1B C6B H6B 119.7 . . ?
C2C N1C C6C 122.58(16) . . ?
C2C N1C H1NC 120.9(15) . . ?
C6C N1C H1NC 116.4(15) . . ?
N2C C2C N1C 118.93(16) . . ?
N2C C2C C3C 122.76(17) . . ?
N1C C2C C3C 118.32(16) . . ?
C2C N2C H2C1 120.1(16) . . ?
C2C N2C H2C2 119.4(16) . . ?
H2C1 N2C H2C2 120(2) . . ?
C4C C3C C2C 119.48(17) . . ?
C4C C3C H3C 120.3 . . ?
C2C C3C H3C 120.3 . . ?
C3C C4C C5C 120.71(17) . . ?
C3C C4C H4C 119.6 . . ?
C5C C4C H4C 119.6 . . ?
C6C C5C C4C 118.53(17) . . ?
C6C C5C H5C 120.7 . . ?
C4C C5C H5C 120.7 . . ?
C5C C6C N1C 120.39(16) . . ?
C5C C6C H6C 119.8 . . ?
N1C C6C H6C 119.8 . . ?
C2D N1D C6D 123.06(15) . . ?
C2D N1D H1ND 120.6(17) . . ?
C6D N1D H1ND 116.3(17) . . ?
N2D C2D N1D 119.42(15) . . ?
N2D C2D C3D 123.31(16) . . ?
N1D C2D C3D 117.26(16) . . ?
C2D N2D H2D1 116.8(16) . . ?
C2D N2D H2D2 116.6(18) . . ?
H2D1 N2D H2D2 123(2) . . ?
C4D C3D C2D 120.16(16) . . ?
C4D C3D H3D 119.9 . . ?
C2D C3D H3D 119.9 . . ?
C3D C4D C5D 120.92(16) . . ?
C3D C4D H4D 119.5 . . ?
C5D C4D H4D 119.5 . . ?
C6D C5D C4D 117.98(17) . . ?
C6D C5D H5D 121.0 . . ?
C4D C5D H5D 121.0 . . ?
C5D C6D N1D 120.59(16) . . ?
C5D C6D H6D 119.7 . . ?
N1D C6D H6D 119.7 . . ?
H1W1 O1W H1W2 108.0 . . ?
H2W1 O2W H2W2 108.0 . . ?

loop_
_geom_bond_atom_site_label_1
_geom_bond_atom_site_label_2
_geom_bond_distance
_geom_bond_site_symmetry_2
_geom_bond_publ_flag
P1A O1A 1.5030(11) . yes
P1A O2A 1.5096(12) . yes
P1A O3A 1.5807(12) . yes
P1A P2A 2.1790(6) . yes
O3A H3PA 0.82(3) . ?
P2A O4A 1.5019(12) . yes
P2A O5A 1.5088(12) . yes
P2A O6A 1.5844(12) . yes
O6A H6PA 0.83(3) . ?
P1B O1B 1.4968(12) . yes
P1B O2B 1.5468(12) . yes
P1B O3B 1.5555(12) . yes
P1B P2B 2.1815(6) . yes
O2B H2PB 0.85(3) . ?
O3B H3PB 0.89(3) . ?
P2B O4B 1.5062(12) . yes
P2B O5B 1.5093(12) . yes
P2B O6B 1.5700(12) . yes
O6B H6PB 0.81(3) . ?
P1C O1C 1.4936(12) . yes
P1C O2C 1.5484(12) . yes
P1C O3C 1.5544(12) . yes
P1C P2C 2.1810(6) . yes
O2C H2PC 0.85(3) . ?
O3C H3PC 0.86(3) . ?
P2C O4C 1.5091(12) . yes
P2C O5C 1.5117(12) . yes
P2C O6C 1.5618(12) . yes
O6C H6PC 0.86(3) . ?
N1A C2A 1.346(2) . ?
N1A C6A 1.366(2) . ?
N1A H1NA 0.91(2) . ?
C2A N2A 1.339(2) . ?
C2A C3A 1.417(2) . ?
N2A H2A1 0.91(3) . ?
N2A H2A2 0.85(3) . ?
C3A C4A 1.368(2) . ?
C3A H3A 0.9500 . ?
C4A C5A 1.405(2) . ?
C4A H4A 0.9500 . ?
C5A C6A 1.357(2) . ?
C5A H5A 0.9500 . ?
C6A H6A 0.9500 . ?
N1B C2B 1.355(2) . ?
N1B C6B 1.369(2) . ?
N1B H1NB 0.88(2) . ?
C2B N2B 1.328(2) . ?
C2B C3B 1.415(2) . ?
N2B H2B1 0.91(2) . ?
N2B H2B2 0.89(3) . ?
C3B C4B 1.364(3) . ?
C3B H3B 0.9500 . ?
C4B C5B 1.412(2) . ?
C4B H4B 0.9500 . ?
C5B C6B 1.355(3) . ?
C5B H5B 0.9500 . ?
C6B H6B 0.9500 . ?
N1C C2C 1.349(2) . ?
N1C C6C 1.365(2) . ?
N1C H1NC 0.87(2) . ?
C2C N2C 1.344(2) . ?
C2C C3C 1.408(2) . ?
N2C H2C1 0.91(3) . ?
N2C H2C2 0.88(3) . ?
C3C C4C 1.368(3) . ?
C3C H3C 0.9500 . ?
C4C C5C 1.406(3) . ?
C4C H4C 0.9500 . ?
C5C C6C 1.359(3) . ?
C5C H5C 0.9500 . ?
C6C H6C 0.9500 . ?
N1D C2D 1.355(2) . ?
N1D C6D 1.366(2) . ?
N1D H1ND 0.87(3) . ?
C2D N2D 1.335(2) . ?
C2D C3D 1.411(2) . ?
N2D H2D1 0.89(3) . ?
N2D H2D2 0.88(3) . ?
C3D C4D 1.361(3) . ?
C3D H3D 0.9500 . ?
C4D C5D 1.413(3) . ?
C4D H4D 0.9500 . ?
C5D C6D 1.356(3) . ?
C5D H5D 0.9500 . ?
C6D H6D 0.9500 . ?
O1W H1W1 0.8405 . ?
O1W H1W2 0.8404 . ?
O2W H2W1 0.8399 . ?
O2W H2W2 0.8406 . ?

loop_
_geom_hbond_atom_site_label_D
_geom_hbond_atom_site_label_H
_geom_hbond_atom_site_label_A
_geom_hbond_distance_DH
_geom_hbond_distance_HA
_geom_hbond_distance_DA
_geom_hbond_angle_DHA
_geom_hbond_site_symmetry_A
O3A H3PA O4C 0.82(3) 1.74(3) 2.5547(16) 171(3) 1_554
O6A H6PA O4B 0.83(3) 1.74(3) 2.5620(17) 167(3) .
O2B H2PB O5C 0.85(3) 1.62(3) 2.4616(17) 170(3) .
O3B H3PB O2A 0.89(3) 1.61(3) 2.4988(16) 175(3) .
O6B H6PB O1W 0.81(3) 1.80(3) 2.6115(17) 176(3) .
O2C H2PC O5B 0.85(3) 1.65(3) 2.4978(17) 171(3) .
O3C H3PC O5A 0.86(3) 1.67(3) 2.5266(17) 176(3) 1_556
O6C H6PC O2W 0.86(3) 1.70(3) 2.5630(17) 174(3) .
N1A H1NA O1A 0.91(2) 1.77(2) 2.6788(18) 171(2) .
N2A H2A1 O5B 0.91(3) 2.01(3) 2.9013(19) 167(2) 4_565
N2A H2A2 O6A 0.85(3) 2.23(3) 3.0385(19) 158(2) .
C3A H3A O1B 0.95 2.59 3.415(2) 145.4 4_565
N1B H1NB O4B 0.88(2) 1.93(2) 2.7846(18) 163(2) .
N2B H2B1 O2A 0.91(2) 1.99(2) 2.8669(19) 161(2) .
N2B H2B2 O1B 0.89(3) 1.99(3) 2.8676(19) 169(2) 3_766
N1C H1NC O4A 0.87(2) 1.84(2) 2.7017(19) 166(2) .
N2C H2C1 O3A 0.91(3) 2.06(3) 2.934(2) 162(2) .
N2C H2C2 O5C 0.88(3) 2.23(3) 3.097(2) 168(2) 4_575
C3C H3C O2B 0.95 2.60 3.331(2) 134.0 4_575
C3C H3C O1W 0.95 2.64 3.320(2) 128.6 4_575
C6C H6C O1C 0.95 2.33 3.272(2) 173.3 3_666
N1D H1ND O4C 0.87(3) 1.89(3) 2.7468(18) 166(2) .
N2D H2D1 O5A 0.89(3) 1.99(3) 2.8811(19) 178(2) 3_666
N2D H2D2 O1C 0.88(3) 2.10(3) 2.8878(19) 148(2) .
C4D H4D O5B 0.95 2.58 3.468(2) 154.8 2_656
C6D H6D O3B 0.95 2.45 3.176(2) 133.5 4_576
O1W H1W1 O4A 0.84 2.03 2.8403(17) 161.4 3_666
O1W H1W2 O1C 0.84 1.95 2.7861(17) 174.6 .
O2W H2W1 O1B 0.84 1.99 2.8333(17) 178.2 .
O2W H2W2 O1A 0.84 1.93 2.7577(16) 169.3 3_766

loop_
_geom_torsion_atom_site_label_1
_geom_torsion_atom_site_label_2
_geom_torsion_atom_site_label_3
_geom_torsion_atom_site_label_4
_geom_torsion
_geom_torsion_site_symmetry_1
_geom_torsion_site_symmetry_2
_geom_torsion_site_symmetry_3
_geom_torsion_site_symmetry_4
_geom_torsion_publ_flag
O1A P1A P2A O4A -176.76(7) . . . . yes
O2A P1A P2A O4A 56.48(7) . . . . yes
O3A P1A P2A O4A -58.18(7) . . . . yes
O1A P1A P2A O5A -48.33(7) . . . . yes
O2A P1A P2A O5A -175.09(7) . . . . yes
O3A P1A P2A O5A 70.24(7) . . . . yes
O1A P1A P2A O6A 64.54(7) . . . . yes
O2A P1A P2A O6A -62.22(7) . . . . yes
O3A P1A P2A O6A -176.89(6) . . . . yes
O1B P1B P2B O4B -68.12(7) . . . . yes
O2B P1B P2B O4B 167.30(7) . . . . yes
O3B P1B P2B O4B 57.30(7) . . . . yes
O1B P1B P2B O5B 57.03(7) . . . . yes
O2B P1B P2B O5B -67.54(7) . . . . yes
O3B P1B P2B O5B -177.54(7) . . . . yes
O1B P1B P2B O6B 175.50(7) . . . . yes
O2B P1B P2B O6B 50.93(7) . . . . yes
O3B P1B P2B O6B -59.07(7) . . . . yes
O1C P1C P2C O4C 63.67(7) . . . . yes
O2C P1C P2C O4C -171.66(7) . . . . yes
O3C P1C P2C O4C -61.49(7) . . . . yes
O1C P1C P2C O5C -59.31(7) . . . . yes
O2C P1C P2C O5C 65.36(7) . . . . yes
O3C P1C P2C O5C 175.53(7) . . . . yes
O1C P1C P2C O6C -179.35(7) . . . . yes
O2C P1C P2C O6C -54.68(7) . . . . yes
O3C P1C P2C O6C 55.49(7) . . . . yes
C6A N1A C2A N2A -178.81(15) . . . . ?
C6A N1A C2A C3A 0.7(2) . . . . ?
N2A C2A C3A C4A 178.67(16) . . . . ?
N1A C2A C3A C4A -0.8(2) . . . . ?
C2A C3A C4A C5A 0.5(2) . . . . ?
C3A C4A C5A C6A 0.0(2) . . . . ?
C4A C5A C6A N1A -0.2(2) . . . . ?
C2A N1A C6A C5A -0.2(2) . . . . ?
C6B N1B C2B N2B -179.03(15) . . . . ?
C6B N1B C2B C3B 0.7(2) . . . . ?
N2B C2B C3B C4B -179.64(16) . . . . ?
N1B C2B C3B C4B 0.7(2) . . . . ?
C2B C3B C4B C5B -1.2(3) . . . . ?
C3B C4B C5B C6B 0.3(3) . . . . ?
C4B C5B C6B N1B 1.0(3) . . . . ?
C2B N1B C6B C5B -1.5(3) . . . . ?
C6C N1C C2C N2C 179.86(17) . . . . ?
C6C N1C C2C C3C -0.1(3) . . . . ?
N2C C2C C3C C4C 179.52(19) . . . . ?
N1C C2C C3C C4C -0.6(3) . . . . ?
C2C C3C C4C C5C 0.8(3) . . . . ?
C3C C4C C5C C6C -0.5(3) . . . . ?
C4C C5C C6C N1C -0.1(3) . . . . ?
C2C N1C C6C C5C 0.4(3) . . . . ?
C6D N1D C2D N2D -178.15(16) . . . . ?
C6D N1D C2D C3D 0.6(2) . . . . ?
N2D C2D C3D C4D 179.01(17) . . . . ?
N1D C2D C3D C4D 0.3(2) . . . . ?
C2D C3D C4D C5D -1.5(3) . . . . ?
C3D C4D C5D C6D 1.7(3) . . . . ?
C4D C5D C6D N1D -0.8(3) . . . . ?
C2D N1D C6D C5D -0.4(3) . . . . ?
